data_4070712
loop_
_publ_author_name
'Kilian, Michaela'
'Wadepohl, Hubert'
'Gade, Lutz H.'

_publ_section_title
;
 Triamidostannates(II) as Sterically Demanding Ligands for Rhodium and
 Iridium
;
_journal_issue 4
_journal_name_full Organometallics
_journal_page_first 524
_journal_paper_doi 10.1021/om700960p
_journal_volume 27
_journal_year 2008
_chemical_formula_sum 'C74 H89 N3 P Rh Si4 Sn'
_chemical_formula_weight 1385.41
_space_group_IT_number 2
_symmetry_cell_setting triclinic
_symmetry_Int_Tables_number 2
_symmetry_space_group_name_Hall '-P 1'
_symmetry_space_group_name_H-M 'P -1'
_atom_sites_solution_hydrogens geom
_atom_sites_solution_primary direct
_atom_sites_solution_secondary difmap
_audit_block_code ga_mk13
_audit_creation_method SHELXL-97
_cell_angle_alpha 95.447(2)
_cell_angle_beta 105.608(2)
_cell_angle_gamma 104.915(2)
_cell_formula_units_Z 2
_cell_length_a 12.9830(13)
_cell_length_b 13.2225(13)
_cell_length_c 21.979(2)
_cell_measurement_temperature 100(2)
_cell_volume 3456.5(6)
_computing_cell_refinement 'SAINT (Bruker AXS, 1997-2006)'
_computing_data_collection 'SMART (Bruker AXS, 1997-2003)'
_computing_data_reduction 'SAINT (Bruker AXS, 1997-2006)'
_computing_molecular_graphics 'PLATON (Spek, 1980-2005)'
_computing_publication_material 'SHELXL-97 (Sheldrick, 1997)'
_computing_structure_refinement 'SHELXL-97 (Sheldrick, 1997)'
_computing_structure_solution 'DIRDIF (Beurskens, 1999)'
_diffrn_ambient_temperature 100(2)
_diffrn_measured_fraction_theta_full 0.999
_diffrn_measured_fraction_theta_max 0.999
_diffrn_measurement_device_type 'CCD area detector (Bruker AXS Smart 1000)'
_diffrn_measurement_method '\f- and \w-scans'
_diffrn_radiation_monochromator graphite
_diffrn_radiation_probe x-ray
_diffrn_radiation_type MoK\a
_diffrn_radiation_wavelength 0.71073
_diffrn_reflns_av_R_equivalents 0.0931
_diffrn_reflns_av_sigmaI/netI 0.0931
_diffrn_reflns_limit_h_max 16
_diffrn_reflns_limit_h_min -16
_diffrn_reflns_limit_k_max 17
_diffrn_reflns_limit_k_min -17
_diffrn_reflns_limit_l_max 28
_diffrn_reflns_limit_l_min 0
_diffrn_reflns_number 68634
_diffrn_reflns_theta_full 27.48
_diffrn_reflns_theta_max 27.48
_diffrn_reflns_theta_min 1.95
_diffrn_source 'fine-focus sealed tube'
_exptl_absorpt_coefficient_mu 0.736
_exptl_absorpt_correction_T_max 0.9750
_exptl_absorpt_correction_T_min 0.8568
_exptl_absorpt_correction_type multi-scan
_exptl_absorpt_process_details 'SADABS (Bruker AXS, 2004-2007)'
_exptl_crystal_colour orange
_exptl_crystal_density_diffrn 1.331
_exptl_crystal_density_method 'not measured'
_exptl_crystal_description plate
_exptl_crystal_F_000 1440
_exptl_crystal_size_max 0.20
_exptl_crystal_size_mid 0.10
_exptl_crystal_size_min 0.03
_refine_diff_density_max 1.382
_refine_diff_density_min -1.115
_refine_diff_density_rms 0.140
_refine_ls_abs_structure_details 'Flack H D (1983), Acta Cryst. A39, 876-881'
_refine_ls_extinction_method none
_refine_ls_goodness_of_fit_ref 0.990
_refine_ls_hydrogen_treatment mixed
_refine_ls_matrix_type full
_refine_ls_number_parameters 782
_refine_ls_number_reflns 15828
_refine_ls_number_restraints 0
_refine_ls_restrained_S_all 0.990
_refine_ls_R_factor_all 0.0925
_refine_ls_R_factor_gt 0.0501
_refine_ls_shift/su_max 0.001
_refine_ls_shift/su_mean 0.000
_refine_ls_structure_factor_coef Fsqd
_refine_ls_weighting_details 'calc w=1/[\s^2^(Fo^2^)+(0.0628P)^2^+0.0000P] where P=(Fo^2^+2Fc^2^)/3'
_refine_ls_weighting_scheme calc
_refine_ls_wR_factor_gt 0.1120
_refine_ls_wR_factor_ref 0.1272
_reflns_number_gt 10049
_reflns_number_total 15828
_reflns_threshold_expression >2sigma(I)
_cod_data_source_file om700960p-file001.cif
_cod_data_source_block 5a
_cod_original_cell_volume 3456.4(6)
_cod_database_code 4070712
_audit_block_refno 429

loop_
_symmetry_equiv_pos_as_xyz
'x, y, z'
'-x, -y, -z'

loop_
_atom_site_label
_atom_site_type_symbol
_atom_site_fract_x
_atom_site_fract_y
_atom_site_fract_z
_atom_site_U_iso_or_equiv
_atom_site_adp_type
_atom_site_occupancy
_atom_site_symmetry_multiplicity
_atom_site_calc_flag
_atom_site_refinement_flags
C1 C -0.1310(4) -0.0330(4) 0.2062(2) 0.0189(10) Uani 1 1 d .
H1 H -0.114(4) -0.088(4) 0.227(2) 0.023 Uiso 1 1 d .
C2 C -0.1893(4) 0.0303(4) 0.2274(2) 0.0209(10) Uani 1 1 d .
H2 H -0.211(4) 0.039(4) 0.266(2) 0.025 Uiso 1 1 d .
C3 C -0.2381(4) 0.0799(4) 0.1706(2) 0.0209(10) Uani 1 1 d .
H3 H -0.3005 0.1100 0.1727 0.025 Uiso 1 1 calc R
C4 C -0.1311(4) 0.1565(4) 0.1646(2) 0.0184(10) Uani 1 1 d .
H4 H -0.124(4) 0.227(4) 0.165(2) 0.022 Uiso 1 1 d .
C5 C -0.0735(4) 0.0942(4) 0.1442(2) 0.0168(9) Uani 1 1 d .
H5 H -0.017(4) 0.118(4) 0.129(2) 0.020 Uiso 1 1 d .
C6 C -0.1431(4) -0.0216(4) 0.1363(2) 0.0208(10) Uani 1 1 d .
H6 H -0.1257 -0.0764 0.1094 0.025 Uiso 1 1 calc R
C7 C -0.2627(4) -0.0111(4) 0.1141(2) 0.0214(10) Uani 1 1 d .
H7A H -0.3210 -0.0759 0.1147 0.026 Uiso 1 1 calc R
H7B H -0.2812 0.0111 0.0717 0.026 Uiso 1 1 calc R
C10 C 0.3063(4) 0.1839(3) 0.3071(2) 0.0170(9) Uani 1 1 d .
C11 C 0.3832(4) 0.1599(4) 0.3574(2) 0.0228(10) Uani 1 1 d .
H11 H 0.4345 0.2161 0.3903 0.027 Uiso 1 1 calc R
C12 C 0.3867(4) 0.0564(4) 0.3608(2) 0.0274(12) Uani 1 1 d .
C13 C 0.3097(4) -0.0264(4) 0.3128(3) 0.0303(12) Uani 1 1 d .
H13 H 0.3106 -0.0976 0.3152 0.036 Uiso 1 1 calc R
C14 C 0.2325(4) -0.0065(4) 0.2623(2) 0.0234(11) Uani 1 1 d .
C15 C 0.2311(4) 0.0990(3) 0.2601(2) 0.0190(10) Uani 1 1 d .
H15 H 0.1773 0.1130 0.2257 0.023 Uiso 1 1 calc R
C16 C 0.4731(5) 0.0341(5) 0.4138(3) 0.0416(15) Uani 1 1 d .
H16A H 0.5362 0.0281 0.3989 0.062 Uiso 1 1 calc R
H16B H 0.4402 -0.0327 0.4267 0.062 Uiso 1 1 calc R
H16C H 0.4994 0.0923 0.4506 0.062 Uiso 1 1 calc R
C17 C 0.1528(5) -0.0948(4) 0.2085(2) 0.0319(12) Uani 1 1 d .
H17A H 0.1934 -0.1158 0.1802 0.048 Uiso 1 1 calc R
H17B H 0.0923 -0.0697 0.1839 0.048 Uiso 1 1 calc R
H17C H 0.1212 -0.1560 0.2266 0.048 Uiso 1 1 calc R
C18 C 0.5413(4) 0.4211(4) 0.3828(2) 0.0286(12) Uani 1 1 d .
H18A H 0.5118 0.4209 0.4194 0.043 Uiso 1 1 calc R
H18B H 0.5927 0.4915 0.3858 0.043 Uiso 1 1 calc R
H18C H 0.5815 0.3677 0.3831 0.043 Uiso 1 1 calc R
C19 C 0.4799(4) 0.3512(4) 0.2406(2) 0.0295(12) Uani 1 1 d .
H19A H 0.5074 0.2899 0.2490 0.044 Uiso 1 1 calc R
H19B H 0.5417 0.4113 0.2396 0.044 Uiso 1 1 calc R
H19C H 0.4211 0.3328 0.1992 0.044 Uiso 1 1 calc R
C20 C 0.1231(4) 0.3031(3) 0.12573(19) 0.0154(9) Uani 1 1 d .
C21 C 0.1750(4) 0.2259(3) 0.1150(2) 0.0176(9) Uani 1 1 d .
H21 H 0.2368 0.2208 0.1482 0.021 Uiso 1 1 calc R
C22 C 0.1382(4) 0.1560(4) 0.0567(2) 0.0200(10) Uani 1 1 d .
C23 C 0.0488(4) 0.1656(4) 0.0090(2) 0.0218(10) Uani 1 1 d .
H23 H 0.0227 0.1183 -0.0310 0.026 Uiso 1 1 calc R
C24 C -0.0035(4) 0.2415(4) 0.0177(2) 0.0215(10) Uani 1 1 d .
C25 C 0.0345(4) 0.3110(4) 0.0766(2) 0.0178(9) Uani 1 1 d .
H25 H -0.0009 0.3641 0.0828 0.021 Uiso 1 1 calc R
C26 C 0.1970(4) 0.0740(4) 0.0467(2) 0.0265(11) Uani 1 1 d .
H26A H 0.1473 0.0169 0.0112 0.040 Uiso 1 1 calc R
H26B H 0.2165 0.0444 0.0859 0.040 Uiso 1 1 calc R
H26C H 0.2653 0.1075 0.0363 0.040 Uiso 1 1 calc R
C27 C -0.1026(4) 0.2495(5) -0.0352(2) 0.0339(13) Uani 1 1 d .
H27A H -0.0941 0.2283 -0.0771 0.051 Uiso 1 1 calc R
H27B H -0.1059 0.3229 -0.0309 0.051 Uiso 1 1 calc R
H27C H -0.1718 0.2023 -0.0317 0.051 Uiso 1 1 calc R
C28 C 0.1455(5) 0.5945(4) 0.1798(2) 0.0339(13) Uani 1 1 d .
H28A H 0.0904 0.5725 0.1370 0.051 Uiso 1 1 calc R
H28B H 0.1920 0.6676 0.1842 0.051 Uiso 1 1 calc R
H28C H 0.1066 0.5907 0.2124 0.051 Uiso 1 1 calc R
C29 C 0.3044(5) 0.5144(4) 0.1256(2) 0.0370(14) Uani 1 1 d .
H29A H 0.3508 0.4661 0.1282 0.056 Uiso 1 1 calc R
H29B H 0.3514 0.5876 0.1307 0.056 Uiso 1 1 calc R
H29C H 0.2466 0.4951 0.0837 0.056 Uiso 1 1 calc R
C30 C 0.0391(4) 0.4519(3) 0.3239(2) 0.0147(9) Uani 1 1 d .
C31 C 0.0160(4) 0.4887(3) 0.3793(2) 0.0165(9) Uani 1 1 d .
H31 H 0.0746 0.5115 0.4189 0.020 Uiso 1 1 calc R
C32 C -0.0903(4) 0.4926(3) 0.3776(2) 0.0177(9) Uani 1 1 d .
C33 C -0.1760(4) 0.4584(3) 0.3199(2) 0.0168(9) Uani 1 1 d .
H33 H -0.2492 0.4601 0.3186 0.020 Uiso 1 1 calc R
C34 C -0.1564(4) 0.4213(3) 0.2633(2) 0.0172(9) Uani 1 1 d .
C35 C -0.0488(3) 0.4210(3) 0.2663(2) 0.0149(9) Uani 1 1 d .
H35 H -0.0340 0.3992 0.2279 0.018 Uiso 1 1 calc R
C36 C -0.1140(4) 0.5293(4) 0.4386(2) 0.0202(10) Uani 1 1 d .
H36A H -0.1356 0.4681 0.4593 0.030 Uiso 1 1 calc R
H36B H -0.1750 0.5617 0.4281 0.030 Uiso 1 1 calc R
H36C H -0.0466 0.5817 0.4679 0.030 Uiso 1 1 calc R
C37 C -0.2506(4) 0.3798(4) 0.2015(2) 0.0261(11) Uani 1 1 d .
H37A H -0.2199 0.3714 0.1659 0.039 Uiso 1 1 calc R
H37B H -0.2946 0.4301 0.1945 0.039 Uiso 1 1 calc R
H37C H -0.2988 0.3107 0.2040 0.039 Uiso 1 1 calc R
C38 C 0.3394(4) 0.5553(4) 0.4467(2) 0.0217(10) Uani 1 1 d .
H38A H 0.2858 0.5447 0.4712 0.033 Uiso 1 1 calc R
H38B H 0.3977 0.6233 0.4652 0.033 Uiso 1 1 calc R
H38C H 0.3737 0.4973 0.4485 0.033 Uiso 1 1 calc R
C39 C 0.2261(4) 0.6847(4) 0.3619(2) 0.0235(10) Uani 1 1 d .
H39A H 0.1941 0.6940 0.3178 0.035 Uiso 1 1 calc R
H39B H 0.2933 0.7444 0.3835 0.035 Uiso 1 1 calc R
H39C H 0.1710 0.6823 0.3851 0.035 Uiso 1 1 calc R
C40 C 0.4999(4) 0.6593(4) 0.3042(3) 0.0330(13) Uani 1 1 d .
H40A H 0.4792 0.7254 0.3021 0.050 Uiso 1 1 calc R
H40B H 0.5341 0.6475 0.2705 0.050 Uiso 1 1 calc R
H40C H 0.5534 0.6646 0.3463 0.050 Uiso 1 1 calc R
C50 C -0.0403(4) -0.0316(3) 0.35983(19) 0.0158(9) Uani 1 1 d .
C51 C 0.0103(4) -0.1030(4) 0.3370(2) 0.0200(10) Uani 1 1 d .
H51 H 0.0742 -0.0767 0.3234 0.024 Uiso 1 1 calc R
C52 C -0.0326(4) -0.2114(4) 0.3341(2) 0.0253(11) Uani 1 1 d .
H52 H 0.0029 -0.2591 0.3195 0.030 Uiso 1 1 calc R
C53 C -0.1270(4) -0.2502(4) 0.3526(2) 0.0283(12) Uani 1 1 d .
H53 H -0.1574 -0.3246 0.3496 0.034 Uiso 1 1 calc R
C54 C -0.1770(4) -0.1811(4) 0.3752(2) 0.0299(12) Uani 1 1 d .
H54 H -0.2411 -0.2078 0.3886 0.036 Uiso 1 1 calc R
C55 C -0.1338(4) -0.0723(3) 0.3785(2) 0.0187(10) Uani 1 1 d .
H55 H -0.1693 -0.0253 0.3937 0.022 Uiso 1 1 calc R
C60 C -0.0660(3) 0.1697(3) 0.3978(2) 0.0155(9) Uani 1 1 d .
C61 C -0.0538(4) 0.1696(3) 0.4630(2) 0.0207(10) Uani 1 1 d .
H61 H 0.0043 0.1461 0.4882 0.025 Uiso 1 1 calc R
C62 C -0.1248(4) 0.2031(4) 0.4912(2) 0.0227(10) Uani 1 1 d .
H62 H -0.1154 0.2025 0.5356 0.027 Uiso 1 1 calc R
C63 C -0.2101(4) 0.2378(4) 0.4549(2) 0.0248(11) Uani 1 1 d .
H63 H -0.2601 0.2594 0.4741 0.030 Uiso 1 1 calc R
C64 C -0.2221(4) 0.2408(4) 0.3911(2) 0.0224(10) Uani 1 1 d .
H64 H -0.2801 0.2650 0.3663 0.027 Uiso 1 1 calc R
C65 C -0.1490(4) 0.2082(3) 0.3627(2) 0.0190(10) Uani 1 1 d .
H65 H -0.1563 0.2125 0.3189 0.023 Uiso 1 1 calc R
C70 C 0.1524(4) 0.1465(3) 0.4204(2) 0.0164(9) Uani 1 1 d .
C71 C 0.2140(4) 0.2539(4) 0.4390(2) 0.0205(10) Uani 1 1 d .
H71 H 0.1862 0.3056 0.4183 0.025 Uiso 1 1 calc R
C72 C 0.3159(4) 0.2858(4) 0.4877(2) 0.0253(11) Uani 1 1 d .
H72 H 0.3565 0.3590 0.5009 0.030 Uiso 1 1 calc R
C73 C 0.3577(4) 0.2099(4) 0.5168(2) 0.0263(11) Uani 1 1 d .
H73 H 0.4285 0.2311 0.5489 0.032 Uiso 1 1 calc R
C74 C 0.2970(4) 0.1042(4) 0.4994(2) 0.0257(11) Uani 1 1 d .
H44 H 0.3253 0.0530 0.5203 0.031 Uiso 1 1 calc R
C75 C 0.1955(4) 0.0721(4) 0.4517(2) 0.0203(10) Uani 1 1 d .
H45 H 0.1544 -0.0012 0.4400 0.024 Uiso 1 1 calc R
C80 C 0.5296(5) 0.3759(5) 0.0637(3) 0.0465(16) Uani 1 1 d .
H80 H 0.4958 0.4267 0.0762 0.056 Uiso 1 1 calc R
C81 C 0.4955(5) 0.2733(6) 0.0737(3) 0.058(2) Uani 1 1 d .
H81 H 0.4392 0.2544 0.0942 0.069 Uiso 1 1 calc R
C82 C 0.5410(7) 0.1976(5) 0.0547(3) 0.060(2) Uani 1 1 d .
H82 H 0.5159 0.1265 0.0612 0.072 Uiso 1 1 calc R
C83 C 0.6237(7) 0.2267(5) 0.0261(3) 0.063(2) Uani 1 1 d .
H83 H 0.6557 0.1752 0.0123 0.076 Uiso 1 1 calc R
C84 C 0.6607(6) 0.3308(5) 0.0173(3) 0.0495(17) Uani 1 1 d .
H84 H 0.7193 0.3509 -0.0014 0.059 Uiso 1 1 calc R
C85 C 0.6126(5) 0.4048(5) 0.0355(3) 0.0405(14) Uani 1 1 d .
H85 H 0.6367 0.4757 0.0286 0.049 Uiso 1 1 calc R
C86 C 0.5600(6) 0.9723(6) 0.2608(3) 0.0530(18) Uani 1 1 d .
H86 H 0.6064 0.9778 0.3033 0.064 Uiso 1 1 calc R
C87 C 0.5146(5) 1.0522(5) 0.2442(3) 0.0428(15) Uani 1 1 d .
H87 H 0.5297 1.1135 0.2753 0.051 Uiso 1 1 calc R
C88 C 0.4479(5) 1.0440(5) 0.1833(3) 0.0429(15) Uani 1 1 d .
H88 H 0.4178 1.1005 0.1721 0.051 Uiso 1 1 calc R
C89 C 0.4234(5) 0.9560(5) 0.1381(3) 0.0488(16) Uani 1 1 d .
H89 H 0.3760 0.9509 0.0960 0.059 Uiso 1 1 calc R
C90 C 0.4680(6) 0.8747(5) 0.1540(4) 0.0541(18) Uani 1 1 d .
H90 H 0.4511 0.8127 0.1232 0.065 Uiso 1 1 calc R
C91 C 0.5382(6) 0.8849(6) 0.2161(4) 0.065(2) Uani 1 1 d .
H91 H 0.5711 0.8302 0.2272 0.078 Uiso 1 1 calc R
C92 C 0.6622(6) 0.6722(5) 0.1485(3) 0.0495(17) Uani 1 1 d .
H92 H 0.6006 0.6721 0.1640 0.059 Uiso 1 1 calc R
C93 C 0.6618(5) 0.6988(4) 0.0901(3) 0.0467(16) Uani 1 1 d .
H93 H 0.6007 0.7196 0.0658 0.056 Uiso 1 1 calc R
C94 C 0.7488(6) 0.6962(5) 0.0656(3) 0.0511(17) Uani 1 1 d .
H94 H 0.7465 0.7116 0.0240 0.061 Uiso 1 1 calc R
C95 C 0.8383(6) 0.6710(5) 0.1028(4) 0.066(2) Uani 1 1 d .
H95 H 0.9002 0.6710 0.0875 0.079 Uiso 1 1 calc R
C96 C 0.8392(6) 0.6458(5) 0.1620(4) 0.067(2) Uani 1 1 d .
H96 H 0.9017 0.6282 0.1875 0.081 Uiso 1 1 calc R
C97 C 0.7513(7) 0.6458(5) 0.1845(3) 0.062(2) Uani 1 1 d .
H97 H 0.7521 0.6273 0.2253 0.075 Uiso 1 1 calc R
N1 N 0.3037(3) 0.2907(3) 0.30423(16) 0.0144(7) Uani 1 1 d .
N2 N 0.1605(3) 0.3739(3) 0.18634(16) 0.0157(8) Uani 1 1 d .
N3 N 0.1475(3) 0.4475(3) 0.32534(16) 0.0131(7) Uani 1 1 d .
P P 0.01584(9) 0.10935(9) 0.35760(5) 0.0142(2) Uani 1 1 d .
Rh Rh -0.01798(3) 0.12815(3) 0.250377(16) 0.01433(9) Uani 1 1 d .
Si1 Si 0.42160(10) 0.38871(10) 0.30564(6) 0.0176(3) Uani 1 1 d .
Si2 Si 0.23635(11) 0.50373(10) 0.19094(6) 0.0198(3) Uani 1 1 d .
Si3 Si 0.26455(10) 0.55646(9) 0.36070(6) 0.0144(2) Uani 1 1 d .
Si4 Si 0.37052(10) 0.54439(10) 0.29193(6) 0.0175(3) Uani 1 1 d .
Sn Sn 0.14162(2) 0.30643(2) 0.267690(13) 0.01122(8) Uani 1 1 d .

loop_
_atom_site_aniso_label
_atom_site_aniso_U_11
_atom_site_aniso_U_22
_atom_site_aniso_U_33
_atom_site_aniso_U_23
_atom_site_aniso_U_13
_atom_site_aniso_U_12
C1 0.017(2) 0.017(2) 0.015(2) 0.0041(18) 0.0019(19) -0.0055(19)
C2 0.020(2) 0.019(2) 0.017(2) 0.0023(19) 0.0047(19) -0.0056(19)
C3 0.013(2) 0.028(3) 0.017(2) -0.001(2) -0.0008(18) 0.0043(19)
C4 0.023(2) 0.019(2) 0.010(2) 0.0035(18) 0.0004(18) 0.003(2)
C5 0.015(2) 0.020(2) 0.010(2) 0.0002(17) 0.0016(18) -0.0002(19)
C6 0.024(3) 0.018(2) 0.015(2) -0.0044(18) 0.003(2) 0.003(2)
C7 0.023(2) 0.021(2) 0.016(2) 0.0020(19) 0.0023(19) 0.003(2)
C10 0.022(2) 0.018(2) 0.019(2) 0.0066(18) 0.0114(19) 0.0122(19)
C11 0.022(2) 0.031(3) 0.021(2) 0.010(2) 0.009(2) 0.012(2)
C12 0.032(3) 0.039(3) 0.030(3) 0.021(2) 0.018(2) 0.027(2)
C13 0.043(3) 0.027(3) 0.039(3) 0.016(2) 0.026(3) 0.021(2)
C14 0.030(3) 0.021(2) 0.029(3) 0.006(2) 0.018(2) 0.013(2)
C15 0.022(2) 0.020(2) 0.019(2) 0.0042(19) 0.0077(19) 0.013(2)
C16 0.047(4) 0.059(4) 0.037(3) 0.028(3) 0.013(3) 0.040(3)
C17 0.052(4) 0.017(2) 0.033(3) 0.000(2) 0.018(3) 0.015(2)
C18 0.017(2) 0.037(3) 0.026(3) -0.005(2) 0.001(2) 0.008(2)
C19 0.028(3) 0.032(3) 0.026(3) -0.004(2) 0.013(2) 0.003(2)
C20 0.018(2) 0.020(2) 0.010(2) 0.0026(17) 0.0076(18) 0.0044(18)
C21 0.018(2) 0.021(2) 0.012(2) 0.0013(18) 0.0042(18) 0.0030(19)
C22 0.021(2) 0.021(2) 0.016(2) 0.0005(19) 0.0074(19) 0.0015(19)
C23 0.023(3) 0.028(3) 0.010(2) -0.0033(19) 0.0048(19) 0.002(2)
C24 0.019(2) 0.031(3) 0.012(2) 0.004(2) 0.0025(19) 0.006(2)
C25 0.020(2) 0.023(2) 0.012(2) 0.0047(18) 0.0038(18) 0.0086(19)
C26 0.024(3) 0.022(3) 0.031(3) -0.005(2) 0.010(2) 0.005(2)
C27 0.026(3) 0.050(3) 0.018(3) 0.001(2) -0.003(2) 0.011(3)
C28 0.048(3) 0.023(3) 0.024(3) 0.006(2) -0.004(2) 0.015(3)
C29 0.045(3) 0.035(3) 0.021(3) 0.005(2) 0.012(2) -0.006(3)
C30 0.017(2) 0.013(2) 0.018(2) 0.0067(17) 0.0068(18) 0.0066(18)
C31 0.018(2) 0.016(2) 0.012(2) 0.0004(17) 0.0013(18) 0.0034(18)
C32 0.024(2) 0.020(2) 0.016(2) 0.0074(18) 0.0110(19) 0.0110(19)
C33 0.016(2) 0.018(2) 0.021(2) 0.0069(18) 0.0063(19) 0.0092(18)
C34 0.020(2) 0.017(2) 0.013(2) 0.0009(18) 0.0044(18) 0.0056(19)
C35 0.017(2) 0.018(2) 0.008(2) 0.0011(17) 0.0014(17) 0.0061(18)
C36 0.023(2) 0.022(2) 0.020(2) 0.0033(19) 0.009(2) 0.010(2)
C37 0.016(2) 0.038(3) 0.020(3) -0.004(2) -0.001(2) 0.011(2)
C38 0.020(2) 0.024(2) 0.015(2) 0.0025(19) 0.0001(19) 0.004(2)
C39 0.026(3) 0.018(2) 0.028(3) 0.007(2) 0.010(2) 0.006(2)
C40 0.032(3) 0.026(3) 0.036(3) -0.003(2) 0.018(2) -0.006(2)
C50 0.019(2) 0.019(2) 0.006(2) 0.0004(17) -0.0002(17) 0.0041(18)
C51 0.024(3) 0.020(2) 0.016(2) 0.0010(19) 0.005(2) 0.008(2)
C52 0.038(3) 0.020(2) 0.020(2) -0.001(2) 0.004(2) 0.018(2)
C53 0.046(3) 0.013(2) 0.019(3) -0.0002(19) 0.003(2) 0.005(2)
C54 0.036(3) 0.026(3) 0.026(3) 0.006(2) 0.013(2) 0.002(2)
C55 0.022(2) 0.016(2) 0.017(2) 0.0029(18) 0.0041(19) 0.0060(19)
C60 0.015(2) 0.014(2) 0.013(2) -0.0010(17) 0.0031(18) 0.0000(18)
C61 0.026(3) 0.015(2) 0.019(2) -0.0032(18) 0.004(2) 0.007(2)
C62 0.032(3) 0.021(2) 0.013(2) 0.0000(19) 0.007(2) 0.006(2)
C63 0.030(3) 0.016(2) 0.030(3) -0.001(2) 0.016(2) 0.005(2)
C64 0.025(3) 0.017(2) 0.025(3) 0.0027(19) 0.006(2) 0.009(2)
C65 0.023(2) 0.016(2) 0.019(2) 0.0048(18) 0.0070(19) 0.0067(19)
C70 0.016(2) 0.021(2) 0.011(2) 0.0026(18) 0.0019(18) 0.0054(18)
C71 0.023(2) 0.020(2) 0.016(2) 0.0021(19) 0.0063(19) 0.003(2)
C72 0.024(3) 0.027(3) 0.019(2) -0.001(2) 0.003(2) 0.000(2)
C73 0.015(2) 0.043(3) 0.013(2) 0.003(2) -0.0004(19) 0.000(2)
C74 0.022(3) 0.040(3) 0.019(2) 0.012(2) 0.003(2) 0.016(2)
C75 0.022(2) 0.019(2) 0.017(2) 0.0045(19) 0.0021(19) 0.0044(19)
C80 0.029(3) 0.057(4) 0.041(4) -0.010(3) 0.000(3) 0.011(3)
C81 0.045(4) 0.079(5) 0.029(3) 0.000(3) 0.012(3) -0.014(4)
C82 0.095(6) 0.037(4) 0.029(3) 0.008(3) 0.014(4) -0.007(4)
C83 0.107(6) 0.046(4) 0.056(5) 0.019(3) 0.037(4) 0.041(4)
C84 0.063(4) 0.054(4) 0.049(4) 0.025(3) 0.035(3) 0.022(3)
C85 0.038(3) 0.035(3) 0.044(4) 0.004(3) 0.010(3) 0.006(3)
C86 0.059(4) 0.084(5) 0.042(4) 0.027(4) 0.032(3) 0.042(4)
C87 0.047(4) 0.048(4) 0.043(4) 0.012(3) 0.025(3) 0.017(3)
C88 0.037(3) 0.038(3) 0.056(4) 0.009(3) 0.015(3) 0.014(3)
C89 0.038(4) 0.043(4) 0.062(4) 0.003(3) 0.010(3) 0.014(3)
C90 0.061(5) 0.040(4) 0.073(5) 0.011(3) 0.034(4) 0.020(3)
C91 0.077(5) 0.070(5) 0.093(6) 0.057(5) 0.056(5) 0.053(4)
C92 0.070(5) 0.042(4) 0.033(3) -0.006(3) 0.014(3) 0.018(3)
C93 0.050(4) 0.028(3) 0.049(4) 0.001(3) -0.001(3) 0.009(3)
C94 0.060(4) 0.032(3) 0.052(4) 0.017(3) 0.010(4) 0.001(3)
C95 0.038(4) 0.048(4) 0.107(7) 0.019(4) 0.024(4) 0.001(3)
C96 0.051(5) 0.041(4) 0.081(6) 0.013(4) -0.024(4) 0.011(3)
C97 0.081(6) 0.043(4) 0.041(4) 0.000(3) -0.003(4) 0.005(4)
N1 0.0127(18) 0.0156(18) 0.0127(18) 0.0027(14) -0.0001(15) 0.0044(15)
N2 0.020(2) 0.0184(19) 0.0080(17) 0.0033(14) 0.0049(15) 0.0027(16)
N3 0.0169(19) 0.0129(18) 0.0088(17) -0.0010(14) 0.0020(14) 0.0062(15)
P 0.0173(6) 0.0130(5) 0.0114(5) 0.0027(4) 0.0038(5) 0.0036(5)
Rh 0.01580(18) 0.01413(18) 0.00984(17) 0.00169(13) 0.00233(14) 0.00075(14)
Si1 0.0137(6) 0.0218(7) 0.0152(6) -0.0023(5) 0.0042(5) 0.0040(5)
Si2 0.0282(7) 0.0163(6) 0.0126(6) 0.0029(5) 0.0057(5) 0.0028(5)
Si3 0.0163(6) 0.0148(6) 0.0111(6) 0.0004(5) 0.0037(5) 0.0039(5)
Si4 0.0161(6) 0.0174(6) 0.0158(6) 0.0003(5) 0.0064(5) -0.0013(5)
Sn 0.01225(15) 0.01197(15) 0.00872(14) 0.00094(11) 0.00244(11) 0.00349(11)

loop_
_atom_type_symbol
_atom_type_description
_atom_type_scat_dispersion_real
_atom_type_scat_dispersion_imag
_atom_type_scat_source
C C 0.0033 0.0016 'International Tables Vol C Tables 4.2.6.8 and 6.1.1.4'
H H 0.0000 0.0000 'International Tables Vol C Tables 4.2.6.8 and 6.1.1.4'
N N 0.0061 0.0033 'International Tables Vol C Tables 4.2.6.8 and 6.1.1.4'
P P 0.1023 0.0942 'International Tables Vol C Tables 4.2.6.8 and 6.1.1.4'
Rh Rh -1.1178 0.9187 'International Tables Vol C Tables 4.2.6.8 and 6.1.1.4'
Si Si 0.0817 0.0704 'International Tables Vol C Tables 4.2.6.8 and 6.1.1.4'
Sn Sn -0.6537 1.4246 'International Tables Vol C Tables 4.2.6.8 and 6.1.1.4'

loop_
_geom_angle_atom_site_label_1
_geom_angle_atom_site_label_2
_geom_angle_atom_site_label_3
_geom_angle
C2 C1 C6 106.0(4)
C2 C1 Rh 69.6(3)
C6 C1 Rh 97.3(3)
C2 C1 H1 123(3)
C6 C1 H1 128(3)
Rh C1 H1 116(3)
C1 C2 C3 106.6(4)
C1 C2 Rh 73.2(3)
C3 C2 Rh 97.0(3)
C1 C2 H2 134(3)
C3 C2 H2 119(3)
Rh C2 H2 107(3)
C2 C3 C4 101.1(3)
C2 C3 C7 100.7(4)
C4 C3 C7 100.3(4)
C2 C3 H3 117.2
C4 C3 H3 117.2
C7 C3 H3 117.2
C5 C4 C3 106.3(4)
C5 C4 Rh 73.0(3)
C3 C4 Rh 95.5(3)
C5 C4 H4 131(3)
C3 C4 H4 121(3)
Rh C4 H4 112(3)
C4 C5 C6 107.1(4)
C4 C5 Rh 70.9(3)
C6 C5 Rh 97.0(3)
C4 C5 H5 125(3)
C6 C5 H5 127(3)
Rh C5 H5 111(3)
C1 C6 C5 101.0(3)
C1 C6 C7 100.9(4)
C5 C6 C7 100.6(4)
C1 C6 H6 117.1
C5 C6 H6 117.1
C7 C6 H6 117.1
C6 C7 C3 93.2(3)
C6 C7 H7A 113.1
C3 C7 H7A 113.1
C6 C7 H7B 113.1
C3 C7 H7B 113.1
H7A C7 H7B 110.5
C15 C10 C11 117.3(4)
C15 C10 N1 121.3(4)
C11 C10 N1 121.3(4)
C12 C11 C10 122.0(5)
C12 C11 H11 119.0
C10 C11 H11 119.0
C11 C12 C13 118.8(4)
C11 C12 C16 120.6(5)
C13 C12 C16 120.6(5)
C14 C13 C12 121.1(5)
C14 C13 H13 119.4
C12 C13 H13 119.4
C13 C14 C15 118.7(5)
C13 C14 C17 121.5(4)
C15 C14 C17 119.8(4)
C10 C15 C14 122.0(4)
C10 C15 H15 119.0
C14 C15 H15 119.0
C12 C16 H16A 109.5
C12 C16 H16B 109.5
H16A C16 H16B 109.5
C12 C16 H16C 109.5
H16A C16 H16C 109.5
H16B C16 H16C 109.5
C14 C17 H17A 109.5
C14 C17 H17B 109.5
H17A C17 H17B 109.5
C14 C17 H17C 109.5
H17A C17 H17C 109.5
H17B C17 H17C 109.5
Si1 C18 H18A 109.5
Si1 C18 H18B 109.5
H18A C18 H18B 109.5
Si1 C18 H18C 109.5
H18A C18 H18C 109.5
H18B C18 H18C 109.5
Si1 C19 H19A 109.5
Si1 C19 H19B 109.5
H19A C19 H19B 109.5
Si1 C19 H19C 109.5
H19A C19 H19C 109.5
H19B C19 H19C 109.5
C25 C20 C21 118.7(4)
C25 C20 N2 120.1(4)
C21 C20 N2 121.1(4)
C22 C21 C20 121.4(4)
C22 C21 H21 119.3
C20 C21 H21 119.3
C23 C22 C21 118.2(4)
C23 C22 C26 121.7(4)
C21 C22 C26 120.0(4)
C24 C23 C22 121.8(4)
C24 C23 H23 119.1
C22 C23 H23 119.1
C23 C24 C25 119.3(4)
C23 C24 C27 120.9(4)
C25 C24 C27 119.9(4)
C20 C25 C24 120.5(4)
C20 C25 H25 119.7
C24 C25 H25 119.7
C22 C26 H26A 109.5
C22 C26 H26B 109.5
H26A C26 H26B 109.5
C22 C26 H26C 109.5
H26A C26 H26C 109.5
H26B C26 H26C 109.5
C24 C27 H27A 109.5
C24 C27 H27B 109.5
H27A C27 H27B 109.5
C24 C27 H27C 109.5
H27A C27 H27C 109.5
H27B C27 H27C 109.5
Si2 C28 H28A 109.5
Si2 C28 H28B 109.5
H28A C28 H28B 109.5
Si2 C28 H28C 109.5
H28A C28 H28C 109.5
H28B C28 H28C 109.5
Si2 C29 H29A 109.5
Si2 C29 H29B 109.5
H29A C29 H29B 109.5
Si2 C29 H29C 109.5
H29A C29 H29C 109.5
H29B C29 H29C 109.5
C35 C30 C31 117.6(4)
C35 C30 N3 120.6(4)
C31 C30 N3 121.8(4)
C32 C31 C30 121.5(4)
C32 C31 H31 119.2
C30 C31 H31 119.2
C31 C32 C33 119.1(4)
C31 C32 C36 120.5(4)
C33 C32 C36 120.3(4)
C32 C33 C34 121.2(4)
C32 C33 H33 119.4
C34 C33 H33 119.4
C35 C34 C33 118.2(4)
C35 C34 C37 120.9(4)
C33 C34 C37 120.9(4)
C34 C35 C30 122.3(4)
C34 C35 H35 118.9
C30 C35 H35 118.9
C32 C36 H36A 109.5
C32 C36 H36B 109.5
H36A C36 H36B 109.5
C32 C36 H36C 109.5
H36A C36 H36C 109.5
H36B C36 H36C 109.5
C34 C37 H37A 109.5
C34 C37 H37B 109.5
H37A C37 H37B 109.5
C34 C37 H37C 109.5
H37A C37 H37C 109.5
H37B C37 H37C 109.5
Si3 C38 H38A 109.5
Si3 C38 H38B 109.5
H38A C38 H38B 109.5
Si3 C38 H38C 109.5
H38A C38 H38C 109.5
H38B C38 H38C 109.5
Si3 C39 H39A 109.5
Si3 C39 H39B 109.5
H39A C39 H39B 109.5
Si3 C39 H39C 109.5
H39A C39 H39C 109.5
H39B C39 H39C 109.5
Si4 C40 H40A 109.5
Si4 C40 H40B 109.5
H40A C40 H40B 109.5
Si4 C40 H40C 109.5
H40A C40 H40C 109.5
H40B C40 H40C 109.5
C55 C50 C51 118.4(4)
C55 C50 P 123.6(3)
C51 C50 P 117.9(3)
C52 C51 C50 120.4(4)
C52 C51 H51 119.8
C50 C51 H51 119.8
C53 C52 C51 120.0(4)
C53 C52 H52 120.0
C51 C52 H52 120.0
C54 C53 C52 120.2(4)
C54 C53 H53 119.9
C52 C53 H53 119.9
C53 C54 C55 120.0(5)
C53 C54 H54 120.0
C55 C54 H54 120.0
C50 C55 C54 121.1(4)
C50 C55 H55 119.5
C54 C55 H55 119.5
C65 C60 C61 118.2(4)
C65 C60 P 120.3(3)
C61 C60 P 121.2(3)
C62 C61 C60 121.1(4)
C62 C61 H61 119.5
C60 C61 H61 119.5
C61 C62 C63 120.0(4)
C61 C62 H62 120.0
C63 C62 H62 120.0
C64 C63 C62 119.9(4)
C64 C63 H63 120.0
C62 C63 H63 120.0
C63 C64 C65 120.1(4)
C63 C64 H64 120.0
C65 C64 H64 120.0
C60 C65 C64 120.6(4)
C60 C65 H65 119.7
C64 C65 H65 119.7
C71 C70 C75 118.6(4)
C71 C70 P 118.6(3)
C75 C70 P 122.8(3)
C72 C71 C70 120.5(4)
C72 C71 H71 119.8
C70 C71 H71 119.8
C73 C72 C71 119.6(4)
C73 C72 H72 120.2
C71 C72 H72 120.2
C74 C73 C72 120.2(4)
C74 C73 H73 119.9
C72 C73 H73 119.9
C73 C74 C75 120.5(4)
C73 C74 H44 119.7
C75 C74 H44 119.7
C74 C75 C70 120.5(4)
C74 C75 H45 119.7
C70 C75 H45 119.7
C81 C80 C85 119.9(6)
C81 C80 H80 120.1
C85 C80 H80 120.1
C80 C81 C82 121.3(6)
C80 C81 H81 119.4
C82 C81 H81 119.4
C81 C82 C83 118.6(6)
C81 C82 H82 120.7
C83 C82 H82 120.7
C82 C83 C84 120.4(6)
C82 C83 H83 119.8
C84 C83 H83 119.8
C85 C84 C83 120.0(6)
C85 C84 H84 120.0
C83 C84 H84 120.0
C84 C85 C80 119.8(6)
C84 C85 H85 120.1
C80 C85 H85 120.1
C91 C86 C87 119.5(6)
C91 C86 H86 120.2
C87 C86 H86 120.2
C88 C87 C86 120.2(6)
C88 C87 H87 119.9
C86 C87 H87 119.9
C87 C88 C89 121.0(6)
C87 C88 H88 119.5
C89 C88 H88 119.5
C88 C89 C90 119.6(6)
C88 C89 H89 120.2
C90 C89 H89 120.2
C89 C90 C91 118.9(7)
C89 C90 H90 120.5
C91 C90 H90 120.5
C86 C91 C90 120.7(6)
C86 C91 H91 119.6
C90 C91 H91 119.6
C93 C92 C97 119.7(7)
C93 C92 H92 120.2
C97 C92 H92 120.2
C92 C93 C94 121.3(6)
C92 C93 H93 119.4
C94 C93 H93 119.4
C95 C94 C93 118.3(7)
C95 C94 H94 120.9
C93 C94 H94 120.9
C94 C95 C96 120.4(7)
C94 C95 H95 119.8
C96 C95 H95 119.8
C97 C96 C95 120.4(7)
C97 C96 H96 119.8
C95 C96 H96 119.8
C96 C97 C92 120.0(7)
C96 C97 H97 120.0
C92 C97 H97 120.0
C10 N1 Si1 120.8(3)
C10 N1 Sn 114.4(3)
Si1 N1 Sn 121.66(18)
C20 N2 Si2 118.3(3)
C20 N2 Sn 117.5(3)
Si2 N2 Sn 123.40(19)
C30 N3 Si3 121.2(3)
C30 N3 Sn 111.7(3)
Si3 N3 Sn 126.34(19)
C50 P C60 101.9(2)
C50 P C70 102.11(19)
C60 P C70 101.57(19)
C50 P Rh 107.74(13)
C60 P Rh 113.05(14)
C70 P Rh 127.34(14)
C2 Rh C4 66.04(17)
C2 Rh C1 37.12(17)
C4 Rh C1 77.44(17)
C2 Rh C5 77.14(17)
C4 Rh C5 36.14(17)
C1 Rh C5 64.62(16)
C2 Rh P 91.07(13)
C4 Rh P 147.51(13)
C1 Rh P 98.48(12)
C5 Rh P 162.85(12)
C2 Rh Sn 155.10(13)
C4 Rh Sn 95.76(12)
C1 Rh Sn 159.43(12)
C5 Rh Sn 98.42(12)
P Rh Sn 97.43(3)
N1 Si1 C19 111.3(2)
N1 Si1 C18 115.0(2)
C19 Si1 C18 105.7(2)
N1 Si1 Si4 107.51(13)
C19 Si1 Si4 110.11(18)
C18 Si1 Si4 107.09(17)
N2 Si2 C28 112.1(2)
N2 Si2 C29 110.5(2)
C28 Si2 C29 106.2(3)
N2 Si2 Si4 103.72(13)
C28 Si2 Si4 113.52(17)
C29 Si2 Si4 110.97(18)
N3 Si3 C38 114.14(19)
N3 Si3 C39 111.35(19)
C38 Si3 C39 105.4(2)
N3 Si3 Si4 101.25(12)
C38 Si3 Si4 113.62(16)
C39 Si3 Si4 111.25(16)
C40 Si4 Si3 117.11(17)
C40 Si4 Si2 116.41(18)
Si3 Si4 Si2 102.40(7)
C40 Si4 Si1 109.52(18)
Si3 Si4 Si1 105.03(6)
Si2 Si4 Si1 105.15(6)
N1 Sn N2 99.25(13)
N1 Sn N3 103.73(13)
N2 Sn N3 97.08(13)
N1 Sn Rh 113.11(9)
N2 Sn Rh 118.45(10)
N3 Sn Rh 121.72(9)
Si4 Sn Rh 177.27(2)

loop_
_geom_bond_atom_site_label_1
_geom_bond_atom_site_label_2
_geom_bond_distance
C1 C2 1.391(7)
C1 C6 1.528(6)
C1 Rh 2.206(4)
C1 H1 0.94(5)
C2 C3 1.526(6)
C2 Rh 2.160(4)
C2 H2 0.97(5)
C3 C4 1.541(6)
C3 C7 1.548(6)
C3 H3 1.0000
C4 C5 1.365(6)
C4 Rh 2.186(4)
C4 H4 0.91(5)
C5 C6 1.532(6)
C5 Rh 2.212(4)
C5 H5 0.89(5)
C6 C7 1.545(6)
C6 H6 1.0000
C7 H7A 0.9900
C7 H7B 0.9900
C10 C15 1.397(6)
C10 C11 1.398(6)
C10 N1 1.429(5)
C11 C12 1.390(7)
C11 H11 0.9500
C12 C13 1.401(7)
C12 C16 1.494(7)
C13 C14 1.378(7)
C13 H13 0.9500
C14 C15 1.404(6)
C14 C17 1.513(7)
C15 H15 0.9500
C16 H16A 0.9800
C16 H16B 0.9800
C16 H16C 0.9800
C17 H17A 0.9800
C17 H17B 0.9800
C17 H17C 0.9800
C18 Si1 1.891(5)
C18 H18A 0.9800
C18 H18B 0.9800
C18 H18C 0.9800
C19 Si1 1.871(5)
C19 H19A 0.9800
C19 H19B 0.9800
C19 H19C 0.9800
C20 C25 1.384(6)
C20 C21 1.395(6)
C20 N2 1.438(5)
C21 C22 1.393(6)
C21 H21 0.9500
C22 C23 1.382(6)
C22 C26 1.510(6)
C23 C24 1.374(6)
C23 H23 0.9500
C24 C25 1.400(6)
C24 C27 1.518(6)
C25 H25 0.9500
C26 H26A 0.9800
C26 H26B 0.9800
C26 H26C 0.9800
C27 H27A 0.9800
C27 H27B 0.9800
C27 H27C 0.9800
C28 Si2 1.877(5)
C28 H28A 0.9800
C28 H28B 0.9800
C28 H28C 0.9800
C29 Si2 1.877(5)
C29 H29A 0.9800
C29 H29B 0.9800
C29 H29C 0.9800
C30 C35 1.399(6)
C30 C31 1.403(6)
C30 N3 1.416(5)
C31 C32 1.385(6)
C31 H31 0.9500
C32 C33 1.387(6)
C32 C36 1.517(6)
C33 C34 1.404(6)
C33 H33 0.9500
C34 C35 1.382(6)
C34 C37 1.503(6)
C35 H35 0.9500
C36 H36A 0.9800
C36 H36B 0.9800
C36 H36C 0.9800
C37 H37A 0.9800
C37 H37B 0.9800
C37 H37C 0.9800
C38 Si3 1.882(4)
C38 H38A 0.9800
C38 H38B 0.9800
C38 H38C 0.9800
C39 Si3 1.887(5)
C39 H39A 0.9800
C39 H39B 0.9800
C39 H39C 0.9800
C40 Si4 1.889(5)
C40 H40A 0.9800
C40 H40B 0.9800
C40 H40C 0.9800
C50 C55 1.381(6)
C50 C51 1.407(6)
C50 P 1.829(4)
C51 C52 1.387(6)
C51 H51 0.9500
C52 C53 1.383(7)
C52 H52 0.9500
C53 C54 1.377(7)
C53 H53 0.9500
C54 C55 1.390(6)
C54 H54 0.9500
C55 H55 0.9500
C60 C65 1.388(6)
C60 C61 1.400(6)
C60 P 1.831(4)
C61 C62 1.377(6)
C61 H61 0.9500
C62 C63 1.389(7)
C62 H62 0.9500
C63 C64 1.374(6)
C63 H63 0.9500
C64 C65 1.398(6)
C64 H64 0.9500
C65 H65 0.9500
C70 C71 1.398(6)
C70 C75 1.399(6)
C70 P 1.843(4)
C71 C72 1.391(6)
C71 H71 0.9500
C72 C73 1.388(7)
C72 H72 0.9500
C73 C74 1.374(7)
C73 H73 0.9500
C74 C75 1.378(6)
C74 H44 0.9500
C75 H45 0.9500
C80 C81 1.372(9)
C80 C85 1.373(8)
C80 H80 0.9500
C81 C82 1.373(10)
C81 H81 0.9500
C82 C83 1.376(10)
C82 H82 0.9500
C83 C84 1.387(9)
C83 H83 0.9500
C84 C85 1.371(8)
C84 H84 0.9500
C85 H85 0.9500
C86 C91 1.360(10)
C86 C87 1.370(8)
C86 H86 0.9500
C87 C88 1.362(8)
C87 H87 0.9500
C88 C89 1.365(8)
C88 H88 0.9500
C89 C90 1.376(8)
C89 H89 0.9500
C90 C91 1.394(10)
C90 H90 0.9500
C91 H91 0.9500
C92 C93 1.360(8)
C92 C97 1.363(9)
C92 H92 0.9500
C93 C94 1.383(9)
C93 H93 0.9500
C94 C95 1.367(9)
C94 H94 0.9500
C95 C96 1.372(11)
C95 H95 0.9500
C96 C97 1.360(11)
C96 H96 0.9500
C97 H97 0.9500
N1 Si1 1.723(4)
N1 Sn 2.113(3)
N2 Si2 1.723(4)
N2 Sn 2.117(3)
N3 Si3 1.736(4)
N3 Sn 2.125(3)
P Rh 2.3279(11)
Rh Sn 2.6242(5)
Si1 Si4 2.3411(18)
Si2 Si4 2.3368(18)
Si3 Si4 2.3216(17)

loop_
_geom_torsion_atom_site_label_1
_geom_torsion_atom_site_label_2
_geom_torsion_atom_site_label_3
_geom_torsion_atom_site_label_4
_geom_torsion
C6 C1 C2 C3 0.5(5)
Rh C1 C2 C3 92.4(3)
C6 C1 C2 Rh -92.0(3)
C1 C2 C3 C4 -69.0(4)
Rh C2 C3 C4 5.5(4)
C1 C2 C3 C7 33.8(4)
Rh C2 C3 C7 108.3(3)
C2 C3 C4 C5 68.4(4)
C7 C3 C4 C5 -34.8(4)
C2 C3 C4 Rh -5.4(3)
C7 C3 C4 Rh -108.6(3)
C3 C4 C5 C6 0.7(5)
Rh C4 C5 C6 91.6(3)
C3 C4 C5 Rh -90.8(3)
C2 C1 C6 C5 68.5(4)
Rh C1 C6 C5 -2.4(4)
C2 C1 C6 C7 -34.7(4)
Rh C1 C6 C7 -105.5(3)
C4 C5 C6 C1 -69.7(4)
Rh C5 C6 C1 2.4(4)
C4 C5 C6 C7 33.7(4)
Rh C5 C6 C7 105.8(3)
C1 C6 C7 C3 52.1(4)
C5 C6 C7 C3 -51.5(4)
C2 C3 C7 C6 -51.6(4)
C4 C3 C7 C6 51.9(4)
C15 C10 C11 C12 0.9(7)
N1 C10 C11 C12 180.0(4)
C10 C11 C12 C13 -1.0(7)
C10 C11 C12 C16 177.4(4)
C11 C12 C13 C14 1.1(7)
C16 C12 C13 C14 -177.4(5)
C12 C13 C14 C15 -1.0(7)
C12 C13 C14 C17 176.9(4)
C11 C10 C15 C14 -0.9(6)
N1 C10 C15 C14 -179.9(4)
C13 C14 C15 C10 0.9(7)
C17 C14 C15 C10 -177.0(4)
C25 C20 C21 C22 -1.2(6)
N2 C20 C21 C22 179.1(4)
C20 C21 C22 C23 0.6(6)
C20 C21 C22 C26 179.5(4)
C21 C22 C23 C24 0.2(7)
C26 C22 C23 C24 -178.8(4)
C22 C23 C24 C25 -0.2(7)
C22 C23 C24 C27 -179.1(4)
C21 C20 C25 C24 1.1(6)
N2 C20 C25 C24 -179.2(4)
C23 C24 C25 C20 -0.4(7)
C27 C24 C25 C20 178.4(4)
C35 C30 C31 C32 1.3(6)
N3 C30 C31 C32 -179.9(4)
C30 C31 C32 C33 0.6(6)
C30 C31 C32 C36 177.9(4)
C31 C32 C33 C34 -0.8(6)
C36 C32 C33 C34 -178.1(4)
C32 C33 C34 C35 -0.9(6)
C32 C33 C34 C37 177.3(4)
C33 C34 C35 C30 2.9(6)
C37 C34 C35 C30 -175.3(4)
C31 C30 C35 C34 -3.1(6)
N3 C30 C35 C34 178.1(4)
C55 C50 C51 C52 -0.8(6)
P C50 C51 C52 -176.4(3)
C50 C51 C52 C53 1.3(7)
C51 C52 C53 C54 -1.5(7)
C52 C53 C54 C55 1.2(7)
C51 C50 C55 C54 0.4(7)
P C50 C55 C54 175.7(4)
C53 C54 C55 C50 -0.6(7)
C65 C60 C61 C62 2.3(6)
P C60 C61 C62 -171.9(3)
C60 C61 C62 C63 -0.1(7)
C61 C62 C63 C64 -1.4(7)
C62 C63 C64 C65 0.5(7)
C61 C60 C65 C64 -3.2(6)
P C60 C65 C64 171.1(3)
C63 C64 C65 C60 1.9(7)
C75 C70 C71 C72 -0.1(7)
P C70 C71 C72 177.9(3)
C70 C71 C72 C73 1.6(7)
C71 C72 C73 C74 -2.4(7)
C72 C73 C74 C75 1.7(7)
C73 C74 C75 C70 -0.1(7)
C71 C70 C75 C74 -0.7(7)
P C70 C75 C74 -178.5(4)
C85 C80 C81 C82 -1.5(10)
C80 C81 C82 C83 1.1(10)
C81 C82 C83 C84 0.5(11)
C82 C83 C84 C85 -1.8(11)
C83 C84 C85 C80 1.4(10)
C81 C80 C85 C84 0.3(9)
C91 C86 C87 C88 0.2(9)
C86 C87 C88 C89 1.1(9)
C87 C88 C89 C90 -0.8(9)
C88 C89 C90 C91 -0.6(10)
C87 C86 C91 C90 -1.6(10)
C89 C90 C91 C86 1.8(10)
C97 C92 C93 C94 2.1(9)
C92 C93 C94 C95 -3.0(9)
C93 C94 C95 C96 2.0(10)
C94 C95 C96 C97 -0.1(11)
C95 C96 C97 C92 -0.8(11)
C93 C92 C97 C96 -0.2(10)
C15 C10 N1 Si1 -124.9(4)
C11 C10 N1 Si1 56.1(5)
C15 C10 N1 Sn 35.5(5)
C11 C10 N1 Sn -143.5(3)
C25 C20 N2 Si2 -74.6(5)
C21 C20 N2 Si2 105.0(4)
C25 C20 N2 Sn 115.0(4)
C21 C20 N2 Sn -65.4(5)
C35 C30 N3 Si3 128.9(4)
C31 C30 N3 Si3 -49.9(5)
C35 C30 N3 Sn -41.9(5)
C31 C30 N3 Sn 139.3(3)
C55 C50 P C60 9.5(4)
C51 C50 P C60 -175.1(3)
C55 C50 P C70 114.3(4)
C51 C50 P C70 -70.4(4)
C55 C50 P Rh -109.7(4)
C51 C50 P Rh 65.7(3)
C65 C60 P C50 -107.2(4)
C61 C60 P C50 66.9(4)
C65 C60 P C70 147.6(4)
C61 C60 P C70 -38.3(4)
C65 C60 P Rh 8.2(4)
C61 C60 P Rh -177.7(3)
C71 C70 P C50 -171.1(3)
C75 C70 P C50 6.7(4)
C71 C70 P C60 -66.1(4)
C75 C70 P C60 111.8(4)
C71 C70 P Rh 65.1(4)
C75 C70 P Rh -117.0(3)
C1 C2 Rh C4 101.1(3)
C3 C2 Rh C4 -4.2(3)
C3 C2 Rh C1 -105.3(4)
C1 C2 Rh C5 64.7(3)
C3 C2 Rh C5 -40.6(3)
C1 C2 Rh P -102.7(3)
C3 C2 Rh P 152.0(3)
C1 C2 Rh Sn 147.0(3)
C3 C2 Rh Sn 41.7(5)
C5 C4 Rh C2 -101.3(3)
C3 C4 Rh C2 4.1(3)
C5 C4 Rh C1 -63.9(3)
C3 C4 Rh C1 41.5(3)
C3 C4 Rh C5 105.4(4)
C5 C4 Rh P -150.0(2)
C3 C4 Rh P -44.6(4)
C5 C4 Rh Sn 96.4(3)
C3 C4 Rh Sn -158.2(2)
C6 C1 Rh C2 104.4(4)
C2 C1 Rh C4 -66.7(3)
C6 C1 Rh C4 37.7(3)
C2 C1 Rh C5 -102.6(3)
C6 C1 Rh C5 1.8(3)
C2 C1 Rh P 80.5(3)
C6 C1 Rh P -175.1(3)
C2 C1 Rh Sn -139.2(3)
C6 C1 Rh Sn -34.8(5)
C4 C5 Rh C2 66.8(3)
C6 C5 Rh C2 -38.9(3)
C6 C5 Rh C4 -105.8(4)
C4 C5 Rh C1 104.0(3)
C6 C5 Rh C1 -1.8(3)
C4 C5 Rh P 114.4(4)
C6 C5 Rh P 8.6(6)
C4 C5 Rh Sn -88.2(3)
C6 C5 Rh Sn 166.0(3)
C50 P Rh C2 47.0(2)
C60 P Rh C2 -64.8(2)
C70 P Rh C2 168.4(2)
C50 P Rh C4 90.4(3)
C60 P Rh C4 -21.4(3)
C70 P Rh C4 -148.2(3)
C50 P Rh C1 10.5(2)
C60 P Rh C1 -101.4(2)
C70 P Rh C1 131.9(2)
C50 P Rh C5 0.9(5)
C60 P Rh C5 -110.9(4)
C70 P Rh C5 122.3(5)
C50 P Rh Sn -156.46(15)
C60 P Rh Sn 91.71(15)
C70 P Rh Sn -35.06(18)
C10 N1 Si1 C19 55.0(4)
Sn N1 Si1 C19 -104.0(3)
C10 N1 Si1 C18 -65.2(4)
Sn N1 Si1 C18 135.9(2)
C10 N1 Si1 Si4 175.7(3)
Sn N1 Si1 Si4 16.7(2)
C20 N2 Si2 C28 95.2(4)
Sn N2 Si2 C28 -95.0(3)
C20 N2 Si2 C29 -23.0(4)
Sn N2 Si2 C29 146.8(3)
C20 N2 Si2 Si4 -141.9(3)
Sn N2 Si2 Si4 27.9(2)
C30 N3 Si3 C38 94.7(3)
Sn N3 Si3 C38 -95.9(3)
C30 N3 Si3 C39 -24.5(4)
Sn N3 Si3 C39 144.9(2)
C30 N3 Si3 Si4 -142.9(3)
Sn N3 Si3 Si4 26.6(2)
N3 Si3 Si4 C40 171.5(2)
C38 Si3 Si4 C40 -65.6(3)
C39 Si3 Si4 C40 53.1(3)
N3 Si3 Si4 Si2 42.91(13)
C38 Si3 Si4 Si2 165.75(17)
C39 Si3 Si4 Si2 -75.49(17)
N3 Si3 Si4 Si1 -66.72(13)
C38 Si3 Si4 Si1 56.11(17)
C39 Si3 Si4 Si1 174.87(17)
N2 Si2 Si4 C40 159.0(2)
C28 Si2 Si4 C40 -79.1(3)
C29 Si2 Si4 C40 40.4(3)
N2 Si2 Si4 Si3 -71.96(14)
C28 Si2 Si4 Si3 49.9(2)
C29 Si2 Si4 Si3 169.4(2)
N2 Si2 Si4 Si1 37.58(15)
C28 Si2 Si4 Si1 159.5(2)
C29 Si2 Si4 Si1 -81.0(2)
N1 Si1 Si4 C40 172.4(2)
C19 Si1 Si4 C40 -66.1(2)
C18 Si1 Si4 C40 48.3(2)
N1 Si1 Si4 Si3 45.86(14)
C19 Si1 Si4 Si3 167.33(18)
C18 Si1 Si4 Si3 -78.27(18)
N1 Si1 Si4 Si2 -61.78(14)
C19 Si1 Si4 Si2 59.68(18)
C18 Si1 Si4 Si2 174.08(17)
C10 N1 Sn N2 -118.9(3)
Si1 N1 Sn N2 41.3(2)
C10 N1 Sn N3 141.4(3)
Si1 N1 Sn N3 -58.4(2)
C10 N1 Sn Rh 7.5(3)
Si1 N1 Sn Rh 167.75(16)
C20 N2 Sn N1 96.2(3)
Si2 N2 Sn N1 -73.7(2)
C20 N2 Sn N3 -158.6(3)
Si2 N2 Sn N3 31.6(2)
C20 N2 Sn Rh -26.5(3)
Si2 N2 Sn Rh 163.62(17)
C30 N3 Sn N1 -159.4(3)
Si3 N3 Sn N1 30.3(2)
C30 N3 Sn N2 99.2(3)
Si3 N3 Sn N2 -71.0(2)
C30 N3 Sn Rh -30.6(3)
Si3 N3 Sn Rh 159.10(16)
C2 Rh Sn N1 173.8(3)
C4 Rh Sn N1 -144.98(16)
C1 Rh Sn N1 -75.7(4)
C5 Rh Sn N1 -108.65(16)
P Rh Sn N1 64.77(11)
C2 Rh Sn N2 -70.7(3)
C4 Rh Sn N2 -29.51(17)
C1 Rh Sn N2 39.8(4)
C5 Rh Sn N2 6.82(16)
P Rh Sn N2 -179.76(11)
C2 Rh Sn N3 49.2(3)
C4 Rh Sn N3 90.47(16)
C1 Rh Sn N3 159.8(4)
C5 Rh Sn N3 126.80(16)
P Rh Sn N3 -59.77(11)
